data_4119523
loop_
_publ_author_name
'Chuan-Hu Lei'
'De-Xian Wang'
'Liang Zhao'
'Jieping Zhu'
'Mei-Xiang Wang'

_publ_section_title
;
 Synthesis of Substituted Pyridines from Cascade [1 + 5] Cycloaddition of
 Isonitriles to N-Formylmethyl-Substituted Enamides, Aerobic Oxidative
 Aromatization, and Acyl Transfer Reaction
;
_journal_name_full 'Journal of the American Chemical Society'
_journal_page_first 4708
_journal_page_last 4711
_journal_paper_doi 10.1021/ja401701x
_journal_volume 135
_journal_year 2013
_chemical_formula_moiety 'C32 H23 Cl N2 O4'
_chemical_formula_sum 'C32 H23 Cl N2 O4'
_chemical_formula_weight 534.97
_chemical_name_systematic
; 
 ? 
;
_space_group_IT_number 2
_symmetry_cell_setting triclinic
_symmetry_space_group_name_Hall '-P 1'
_symmetry_space_group_name_H-M 'P -1'
_atom_sites_solution_hydrogens geom
_atom_sites_solution_primary direct
_atom_sites_solution_secondary difmap
_audit_creation_method SHELXL-97
_cell_angle_alpha 77.49(3)
_cell_angle_beta 76.30(3)
_cell_angle_gamma 82.60(3)
_cell_formula_units_Z 2
_cell_length_a 10.985(2)
_cell_length_b 11.022(2)
_cell_length_c 11.542(2)
_cell_measurement_reflns_used 4424
_cell_measurement_temperature 173(2)
_cell_measurement_theta_max 27.4831
_cell_measurement_theta_min 1.8509
_cell_volume 1321.0(5)
_computing_cell_refinement 'CrystalClear (Rigaku Inc., 2008)'
_computing_data_collection 'CrystalClear (Rigaku Inc., 2008)'
_computing_data_reduction 'CrystalClear (Rigaku Inc., 2008)'
_computing_molecular_graphics
;
 Mercury: visualization and analysis of crystal structures, C. F. Macrae,
 P. R. Edgington, P. McCabe, E. Pidcock, G. P. Shields, R. Taylor,
 M. Towler and J. van de Streek, J. Appl. Cryst., 39, 453-457, 2006.
;
_computing_publication_material 'SHELX-97 (Sheldrick, 2008)'
_computing_structure_refinement 'SHELX-97 (Sheldrick, 2008)'
_computing_structure_solution 'SHELX-97 (Sheldrick, 2008)'
_diffrn_ambient_temperature 173(2)
_diffrn_detector_area_resol_mean 28.5714
_diffrn_measured_fraction_theta_full 0.998
_diffrn_measured_fraction_theta_max 0.998
_diffrn_measurement_device_type 'MM007HF + CCD (Saturn724+)'
_diffrn_measurement_method '\w scans at fixed \c = 45\%'
_diffrn_radiation_monochromator Confocal
_diffrn_radiation_source 'Rotating Anode'
_diffrn_radiation_type MoK\a
_diffrn_radiation_wavelength 0.71073
_diffrn_reflns_av_R_equivalents 0.0566
_diffrn_reflns_av_sigmaI/netI 0.0528
_diffrn_reflns_limit_h_max 14
_diffrn_reflns_limit_h_min -14
_diffrn_reflns_limit_k_max 14
_diffrn_reflns_limit_k_min -14
_diffrn_reflns_limit_l_max 14
_diffrn_reflns_limit_l_min -14
_diffrn_reflns_number 17913
_diffrn_reflns_theta_full 27.46
_diffrn_reflns_theta_max 27.46
_diffrn_reflns_theta_min 1.85
_exptl_absorpt_coefficient_mu 0.186
_exptl_absorpt_correction_T_max 1.0000
_exptl_absorpt_correction_T_min 0.7817
_exptl_absorpt_correction_type multi-scan
_exptl_absorpt_process_details 'CrystalClear (Rigaku Inc., 2008)'
_exptl_crystal_colour Colorless
_exptl_crystal_density_diffrn 1.345
_exptl_crystal_description block
_exptl_crystal_F_000 556
_exptl_crystal_size_max 0.24
_exptl_crystal_size_mid 0.23
_exptl_crystal_size_min 0.21
_refine_diff_density_max 0.283
_refine_diff_density_min -0.460
_refine_diff_density_rms 0.048
_refine_ls_extinction_method none
_refine_ls_goodness_of_fit_ref 1.123
_refine_ls_hydrogen_treatment constr
_refine_ls_matrix_type full
_refine_ls_number_parameters 353
_refine_ls_number_reflns 6028
_refine_ls_number_restraints 0
_refine_ls_restrained_S_all 1.123
_refine_ls_R_factor_all 0.0751
_refine_ls_R_factor_gt 0.0615
_refine_ls_shift/su_max 0.001
_refine_ls_shift/su_mean 0.000
_refine_ls_structure_factor_coef Fsqd
_refine_ls_weighting_details 'calc w=1/[\s^2^(Fo^2^)+(0.0403P)^2^+0.5989P] where P=(Fo^2^+2Fc^2^)/3'
_refine_ls_weighting_scheme calc
_refine_ls_wR_factor_gt 0.1276
_refine_ls_wR_factor_ref 0.1350
_reflns_number_gt 5088
_reflns_number_total 6028
_reflns_threshold_expression >2sigma(I)
_cod_data_source_file ja401701x_si_003.cif
_cod_data_source_block a
_cod_database_code 4119523

loop_
_symmetry_equiv_pos_as_xyz
'x, y, z'
'-x, -y, -z'

loop_
_atom_site_label
_atom_site_type_symbol
_atom_site_fract_x
_atom_site_fract_y
_atom_site_fract_z
_atom_site_U_iso_or_equiv
_atom_site_adp_type
_atom_site_occupancy
_atom_site_symmetry_multiplicity
_atom_site_calc_flag
_atom_site_refinement_flags
Cl1 Cl 0.22416(7) 0.51520(7) 0.54972(6) 0.0615(2) Uani 1 1 d .
O1 O 0.93960(14) 0.71975(15) 0.61011(13) 0.0392(4) Uani 1 1 d .
O2 O 0.53890(13) 0.95691(13) 1.14792(13) 0.0329(3) Uani 1 1 d .
O3 O 0.45242(12) 0.73070(12) 1.27214(12) 0.0276(3) Uani 1 1 d .
O4 O 0.27569(13) 0.84786(13) 1.33874(13) 0.0338(3) Uani 1 1 d .
N1 N 0.61125(14) 0.79996(15) 1.04049(14) 0.0271(4) Uani 1 1 d .
N2 N 0.26721(15) 0.64331(15) 1.08348(15) 0.0296(4) Uani 1 1 d .
C1 C 0.9942(3) 0.8199(3) 0.5201(2) 0.0562(7) Uani 1 1 d .
H1B H 1.0502 0.7866 0.4526 0.084 Uiso 1 1 calc R
H1C H 1.0424 0.8651 0.5560 0.084 Uiso 1 1 calc R
H1A H 0.9275 0.8769 0.4899 0.084 Uiso 1 1 calc R
C2 C 0.86489(17) 0.74842(19) 0.71535(18) 0.0288(4) Uani 1 1 d .
C3 C 0.83046(18) 0.86756(19) 0.73789(18) 0.0297(4) Uani 1 1 d .
H3 H 0.8633 0.9374 0.6801 0.036 Uiso 1 1 calc R
C4 C 0.74726(18) 0.88459(18) 0.84592(18) 0.0277(4) Uani 1 1 d .
H4 H 0.7202 0.9665 0.8601 0.033 Uiso 1 1 calc R
C5 C 0.70417(17) 0.78314(18) 0.93222(17) 0.0263(4) Uani 1 1 d .
C6 C 0.74336(18) 0.66314(18) 0.91165(18) 0.0294(4) Uani 1 1 d .
H6 H 0.7160 0.5931 0.9724 0.035 Uiso 1 1 calc R
C7 C 0.82189(19) 0.64577(19) 0.80310(19) 0.0321(5) Uani 1 1 d .
H7 H 0.8467 0.5638 0.7881 0.039 Uiso 1 1 calc R
C8 C 0.62674(18) 0.88940(18) 1.10463(17) 0.0264(4) Uani 1 1 d .
C9 C 0.75723(18) 0.89063(19) 1.12201(18) 0.0283(4) Uani 1 1 d .
C10 C 0.80070(19) 1.0027(2) 1.12460(19) 0.0334(5) Uani 1 1 d .
H10 H 0.7504 1.0787 1.1086 0.040 Uiso 1 1 calc R
C11 C 0.9176(2) 1.0037(2) 1.1505(2) 0.0424(5) Uani 1 1 d .
H11 H 0.9478 1.0805 1.1511 0.051 Uiso 1 1 calc R
C12 C 0.9904(2) 0.8930(2) 1.1756(2) 0.0444(6) Uani 1 1 d .
H12 H 1.0699 0.8938 1.1944 0.053 Uiso 1 1 calc R
C13 C 0.9475(2) 0.7812(2) 1.1734(2) 0.0432(6) Uani 1 1 d .
H13 H 0.9976 0.7053 1.1904 0.052 Uiso 1 1 calc R
C14 C 0.8312(2) 0.7798(2) 1.1463(2) 0.0353(5) Uani 1 1 d .
H14 H 0.8021 0.7029 1.1444 0.042 Uiso 1 1 calc R
C15 C 0.37872(18) 0.80163(18) 1.35037(17) 0.0267(4) Uani 1 1 d .
C16 C 0.44169(19) 0.81218(18) 1.44672(17) 0.0278(4) Uani 1 1 d .
C17 C 0.56657(19) 0.76747(19) 1.44526(19) 0.0319(4) Uani 1 1 d .
H17 H 0.6122 0.7243 1.3834 0.038 Uiso 1 1 calc R
C18 C 0.6240(2) 0.7859(2) 1.5339(2) 0.0389(5) Uani 1 1 d .
H18 H 0.7090 0.7556 1.5332 0.047 Uiso 1 1 calc R
C19 C 0.5565(2) 0.8491(2) 1.62385(19) 0.0392(5) Uani 1 1 d .
H19 H 0.5962 0.8629 1.6840 0.047 Uiso 1 1 calc R
C20 C 0.4330(2) 0.8919(2) 1.6267(2) 0.0385(5) Uani 1 1 d .
H20 H 0.3874 0.9342 1.6892 0.046 Uiso 1 1 calc R
C21 C 0.3749(2) 0.87350(19) 1.53895(19) 0.0340(5) Uani 1 1 d .
H21 H 0.2893 0.9027 1.5414 0.041 Uiso 1 1 calc R
C22 C 0.30136(19) 0.67131(19) 1.17715(19) 0.0302(4) Uani 1 1 d .
H22 H 0.2458 0.6555 1.2545 0.036 Uiso 1 1 calc R
C23 C 0.41311(18) 0.72222(17) 1.16880(17) 0.0255(4) Uani 1 1 d .
C24 C 0.49302(17) 0.75394(17) 1.05542(17) 0.0252(4) Uani 1 1 d .
C25 C 0.45604(18) 0.72666(18) 0.95728(18) 0.0278(4) Uani 1 1 d .
H25 H 0.5063 0.7480 0.8778 0.033 Uiso 1 1 calc R
C26 C 0.34643(18) 0.66863(18) 0.97415(18) 0.0270(4) Uani 1 1 d .
C27 C 0.31498(18) 0.62885(18) 0.87061(18) 0.0280(4) Uani 1 1 d .
C28 C 0.1911(2) 0.6311(2) 0.8610(2) 0.0358(5) Uani 1 1 d .
H28 H 0.1249 0.6574 0.9222 0.043 Uiso 1 1 calc R
C29 C 0.1632(2) 0.5954(2) 0.7628(2) 0.0426(6) Uani 1 1 d .
H29 H 0.0783 0.5979 0.7562 0.051 Uiso 1 1 calc R
C30 C 0.2592(2) 0.5562(2) 0.6750(2) 0.0389(5) Uani 1 1 d .
C31 C 0.3829(2) 0.54938(19) 0.6839(2) 0.0363(5) Uani 1 1 d .
H31 H 0.4484 0.5202 0.6239 0.044 Uiso 1 1 calc R
C32 C 0.4099(2) 0.58588(19) 0.78201(19) 0.0322(4) Uani 1 1 d .
H32 H 0.4949 0.5815 0.7889 0.039 Uiso 1 1 calc R

loop_
_atom_site_aniso_label
_atom_site_aniso_U_11
_atom_site_aniso_U_22
_atom_site_aniso_U_33
_atom_site_aniso_U_23
_atom_site_aniso_U_13
_atom_site_aniso_U_12
Cl1 0.0837(5) 0.0583(4) 0.0598(4) -0.0298(3) -0.0452(4) 0.0177(4)
O1 0.0346(8) 0.0457(9) 0.0318(8) -0.0093(7) 0.0033(6) 0.0006(7)
O2 0.0287(7) 0.0312(8) 0.0393(8) -0.0117(6) -0.0054(6) 0.0008(6)
O3 0.0267(7) 0.0310(7) 0.0255(7) -0.0077(6) -0.0057(6) 0.0002(6)
O4 0.0293(7) 0.0357(8) 0.0344(8) -0.0077(6) -0.0054(6) 0.0030(6)
N1 0.0223(8) 0.0318(9) 0.0279(9) -0.0097(7) -0.0021(7) -0.0044(7)
N2 0.0281(8) 0.0287(9) 0.0311(9) -0.0050(7) -0.0041(7) -0.0048(7)
C1 0.0526(16) 0.0642(18) 0.0391(14) -0.0045(13) 0.0115(12) -0.0072(13)
C2 0.0228(9) 0.0361(11) 0.0259(10) -0.0069(8) -0.0021(8) -0.0012(8)
C3 0.0271(10) 0.0305(10) 0.0287(10) 0.0002(8) -0.0053(8) -0.0038(8)
C4 0.0259(10) 0.0258(10) 0.0318(10) -0.0047(8) -0.0077(8) -0.0026(8)
C5 0.0220(9) 0.0300(10) 0.0274(10) -0.0068(8) -0.0041(8) -0.0044(8)
C6 0.0292(10) 0.0253(10) 0.0314(10) -0.0052(8) -0.0020(8) -0.0033(8)
C7 0.0300(10) 0.0299(11) 0.0365(11) -0.0114(9) -0.0038(9) -0.0005(8)
C8 0.0263(10) 0.0263(10) 0.0253(10) -0.0029(8) -0.0035(8) -0.0049(8)
C9 0.0270(10) 0.0325(11) 0.0264(10) -0.0080(8) -0.0042(8) -0.0047(8)
C10 0.0332(11) 0.0327(11) 0.0359(11) -0.0104(9) -0.0055(9) -0.0062(9)
C11 0.0367(12) 0.0471(14) 0.0475(14) -0.0134(11) -0.0080(10) -0.0138(10)
C12 0.0305(11) 0.0609(16) 0.0464(14) -0.0136(12) -0.0132(10) -0.0063(11)
C13 0.0351(12) 0.0452(14) 0.0516(14) -0.0087(11) -0.0174(11) 0.0025(10)
C14 0.0334(11) 0.0359(12) 0.0389(12) -0.0089(9) -0.0111(9) -0.0022(9)
C15 0.0268(10) 0.0249(10) 0.0247(10) -0.0019(8) -0.0010(8) -0.0027(8)
C16 0.0313(10) 0.0261(10) 0.0244(10) -0.0021(8) -0.0037(8) -0.0056(8)
C17 0.0342(11) 0.0327(11) 0.0282(10) -0.0063(8) -0.0053(9) -0.0029(9)
C18 0.0377(12) 0.0451(13) 0.0360(12) -0.0054(10) -0.0125(10) -0.0065(10)
C19 0.0503(14) 0.0438(13) 0.0275(11) -0.0042(9) -0.0120(10) -0.0164(11)
C20 0.0499(13) 0.0354(12) 0.0293(11) -0.0084(9) -0.0009(10) -0.0114(10)
C21 0.0370(11) 0.0310(11) 0.0315(11) -0.0062(9) -0.0011(9) -0.0054(9)
C22 0.0298(10) 0.0301(11) 0.0290(10) -0.0068(8) -0.0016(8) -0.0031(8)
C23 0.0278(10) 0.0244(9) 0.0249(10) -0.0058(8) -0.0070(8) -0.0002(8)
C24 0.0244(9) 0.0222(9) 0.0272(10) -0.0030(8) -0.0041(8) -0.0012(7)
C25 0.0280(10) 0.0278(10) 0.0258(10) -0.0030(8) -0.0033(8) -0.0039(8)
C26 0.0271(10) 0.0249(10) 0.0284(10) -0.0038(8) -0.0069(8) -0.0008(8)
C27 0.0313(10) 0.0229(9) 0.0299(10) -0.0017(8) -0.0094(8) -0.0033(8)
C28 0.0325(11) 0.0380(12) 0.0392(12) -0.0107(10) -0.0115(9) 0.0016(9)
C29 0.0403(12) 0.0428(13) 0.0528(14) -0.0137(11) -0.0251(11) 0.0030(10)
C30 0.0546(14) 0.0319(11) 0.0360(12) -0.0109(9) -0.0209(11) 0.0033(10)
C31 0.0459(13) 0.0293(11) 0.0341(11) -0.0089(9) -0.0082(10) -0.0009(9)
C32 0.0329(11) 0.0286(10) 0.0362(11) -0.0059(9) -0.0092(9) -0.0035(8)

loop_
_atom_type_symbol
_atom_type_description
_atom_type_scat_dispersion_real
_atom_type_scat_dispersion_imag
_atom_type_scat_source
C C 0.0033 0.0016 'International Tables Vol C Tables 4.2.6.8 and 6.1.1.4'
H H 0.0000 0.0000 'International Tables Vol C Tables 4.2.6.8 and 6.1.1.4'
N N 0.0061 0.0033 'International Tables Vol C Tables 4.2.6.8 and 6.1.1.4'
O O 0.0106 0.0060 'International Tables Vol C Tables 4.2.6.8 and 6.1.1.4'
Cl Cl 0.1484 0.1585 'International Tables Vol C Tables 4.2.6.8 and 6.1.1.4'

loop_
_geom_angle_atom_site_label_1
_geom_angle_atom_site_label_2
_geom_angle_atom_site_label_3
_geom_angle
C2 O1 C1 117.54(18)
C15 O3 C23 118.91(15)
C8 N1 C24 121.45(15)
C8 N1 C5 118.82(15)
C24 N1 C5 116.97(15)
C22 N2 C26 116.91(17)
O1 C1 H1B 109.5
O1 C1 H1C 109.5
H1B C1 H1C 109.5
O1 C1 H1A 109.5
H1B C1 H1A 109.5
H1C C1 H1A 109.5
O1 C2 C3 125.22(19)
O1 C2 C7 114.76(18)
C3 C2 C7 120.02(18)
C2 C3 C4 119.57(19)
C2 C3 H3 120.2
C4 C3 H3 120.2
C5 C4 C3 120.28(18)
C5 C4 H4 119.9
C3 C4 H4 119.9
C4 C5 C6 120.01(18)
C4 C5 N1 120.61(17)
C6 C5 N1 119.23(18)
C7 C6 C5 119.97(19)
C7 C6 H6 120.0
C5 C6 H6 120.0
C6 C7 C2 120.03(18)
C6 C7 H7 120.0
C2 C7 H7 120.0
O2 C8 N1 122.20(17)
O2 C8 C9 122.54(17)
N1 C8 C9 115.17(16)
C10 C9 C14 119.54(19)
C10 C9 C8 119.50(18)
C14 C9 C8 120.72(18)
C11 C10 C9 120.0(2)
C11 C10 H10 120.0
C9 C10 H10 120.0
C12 C11 C10 120.2(2)
C12 C11 H11 119.9
C10 C11 H11 119.9
C13 C12 C11 120.1(2)
C13 C12 H12 120.0
C11 C12 H12 120.0
C12 C13 C14 120.0(2)
C12 C13 H13 120.0
C14 C13 H13 120.0
C13 C14 C9 120.2(2)
C13 C14 H14 119.9
C9 C14 H14 119.9
O4 C15 O3 122.48(18)
O4 C15 C16 126.06(18)
O3 C15 C16 111.45(16)
C21 C16 C17 119.57(19)
C21 C16 C15 118.36(18)
C17 C16 C15 122.02(18)
C18 C17 C16 120.0(2)
C18 C17 H17 120.0
C16 C17 H17 120.0
C17 C18 C19 119.6(2)
C17 C18 H18 120.2
C19 C18 H18 120.2
C20 C19 C18 120.7(2)
C20 C19 H19 119.7
C18 C19 H19 119.7
C19 C20 C21 120.0(2)
C19 C20 H20 120.0
C21 C20 H20 120.0
C20 C21 C16 120.1(2)
C20 C21 H21 119.9
C16 C21 H21 119.9
N2 C22 C23 124.09(18)
N2 C22 H22 118.0
C23 C22 H22 118.0
O3 C23 C22 121.08(17)
O3 C23 C24 119.17(16)
C22 C23 C24 119.45(17)
C25 C24 C23 116.28(17)
C25 C24 N1 120.78(17)
C23 C24 N1 122.66(17)
C26 C25 C24 120.79(18)
C26 C25 H25 119.6
C24 C25 H25 119.6
N2 C26 C25 122.28(18)
N2 C26 C27 117.65(17)
C25 C26 C27 120.05(17)
C28 C27 C32 118.56(19)
C28 C27 C26 121.15(18)
C32 C27 C26 120.28(18)
C29 C28 C27 120.5(2)
C29 C28 H28 119.7
C27 C28 H28 119.7
C30 C29 C28 119.6(2)
C30 C29 H29 120.2
C28 C29 H29 120.2
C29 C30 C31 121.2(2)
C29 C30 Cl1 119.52(18)
C31 C30 Cl1 119.25(18)
C30 C31 C32 118.7(2)
C30 C31 H31 120.6
C32 C31 H31 120.6
C31 C32 C27 121.3(2)
C31 C32 H32 119.3
C27 C32 H32 119.3

loop_
_geom_bond_atom_site_label_1
_geom_bond_atom_site_label_2
_geom_bond_distance
Cl1 C30 1.742(2)
O1 C2 1.370(2)
O1 C1 1.427(3)
O2 C8 1.217(2)
O3 C15 1.371(2)
O3 C23 1.386(2)
O4 C15 1.205(2)
N1 C8 1.403(2)
N1 C24 1.414(2)
N1 C5 1.444(2)
N2 C22 1.331(3)
N2 C26 1.348(3)
C1 H1B 0.9800
C1 H1C 0.9800
C1 H1A 0.9800
C2 C3 1.381(3)
C2 C7 1.394(3)
C3 C4 1.394(3)
C3 H3 0.9500
C4 C5 1.377(3)
C4 H4 0.9500
C5 C6 1.390(3)
C6 C7 1.378(3)
C6 H6 0.9500
C7 H7 0.9500
C8 C9 1.496(3)
C9 C10 1.389(3)
C9 C14 1.391(3)
C10 C11 1.388(3)
C10 H10 0.9500
C11 C12 1.385(3)
C11 H11 0.9500
C12 C13 1.381(3)
C12 H12 0.9500
C13 C14 1.387(3)
C13 H13 0.9500
C14 H14 0.9500
C15 C16 1.473(3)
C16 C21 1.394(3)
C16 C17 1.394(3)
C17 C18 1.383(3)
C17 H17 0.9500
C18 C19 1.389(3)
C18 H18 0.9500
C19 C20 1.373(3)
C19 H19 0.9500
C20 C21 1.379(3)
C20 H20 0.9500
C21 H21 0.9500
C22 C23 1.389(3)
C22 H22 0.9500
C23 C24 1.394(3)
C24 C25 1.391(3)
C25 C26 1.389(3)
C25 H25 0.9500
C26 C27 1.484(3)
C27 C28 1.388(3)
C27 C32 1.391(3)
C28 C29 1.387(3)
C28 H28 0.9500
C29 C30 1.375(3)
C29 H29 0.9500
C30 C31 1.378(3)
C31 C32 1.385(3)
C31 H31 0.9500
C32 H32 0.9500

loop_
_geom_torsion_atom_site_label_1
_geom_torsion_atom_site_label_2
_geom_torsion_atom_site_label_3
_geom_torsion_atom_site_label_4
_geom_torsion
C1 O1 C2 C3 5.1(3)
C1 O1 C2 C7 -175.5(2)
O1 C2 C3 C4 175.90(18)
C7 C2 C3 C4 -3.5(3)
C2 C3 C4 C5 3.0(3)
C3 C4 C5 C6 -0.2(3)
C3 C4 C5 N1 -175.62(17)
C8 N1 C5 C4 -45.9(3)
C24 N1 C5 C4 115.6(2)
C8 N1 C5 C6 138.62(19)
C24 N1 C5 C6 -59.9(2)
C4 C5 C6 C7 -2.3(3)
N1 C5 C6 C7 173.25(18)
C5 C6 C7 C2 1.8(3)
O1 C2 C7 C6 -178.37(18)
C3 C2 C7 C6 1.0(3)
C24 N1 C8 O2 -21.2(3)
C5 N1 C8 O2 139.4(2)
C24 N1 C8 C9 155.43(17)
C5 N1 C8 C9 -44.0(2)
O2 C8 C9 C10 -36.2(3)
N1 C8 C9 C10 147.20(19)
O2 C8 C9 C14 138.0(2)
N1 C8 C9 C14 -38.6(3)
C14 C9 C10 C11 0.4(3)
C8 C9 C10 C11 174.74(19)
C9 C10 C11 C12 -0.9(3)
C10 C11 C12 C13 0.8(4)
C11 C12 C13 C14 -0.2(4)
C12 C13 C14 C9 -0.4(4)
C10 C9 C14 C13 0.2(3)
C8 C9 C14 C13 -174.0(2)
C23 O3 C15 O4 6.9(3)
C23 O3 C15 C16 -173.22(16)
O4 C15 C16 C21 4.8(3)
O3 C15 C16 C21 -175.15(17)
O4 C15 C16 C17 -172.6(2)
O3 C15 C16 C17 7.5(3)
C21 C16 C17 C18 -1.1(3)
C15 C16 C17 C18 176.23(19)
C16 C17 C18 C19 0.0(3)
C17 C18 C19 C20 0.9(3)
C18 C19 C20 C21 -0.7(3)
C19 C20 C21 C16 -0.4(3)
C17 C16 C21 C20 1.3(3)
C15 C16 C21 C20 -176.11(19)
C26 N2 C22 C23 -1.1(3)
C15 O3 C23 C22 -61.7(2)
C15 O3 C23 C24 124.72(19)
N2 C22 C23 O3 -169.57(17)
N2 C22 C23 C24 4.0(3)
O3 C23 C24 C25 171.12(16)
C22 C23 C24 C25 -2.6(3)
O3 C23 C24 N1 -2.8(3)
C22 C23 C24 N1 -176.57(17)
C8 N1 C24 C25 143.39(19)
C5 N1 C24 C25 -17.6(3)
C8 N1 C24 C23 -42.9(3)
C5 N1 C24 C23 156.13(18)
C23 C24 C25 C26 -1.3(3)
N1 C24 C25 C26 172.80(17)
C22 N2 C26 C25 -3.0(3)
C22 N2 C26 C27 175.22(17)
C24 C25 C26 N2 4.3(3)
C24 C25 C26 C27 -173.89(17)
N2 C26 C27 C28 35.0(3)
C25 C26 C27 C28 -146.8(2)
N2 C26 C27 C32 -143.74(19)
C25 C26 C27 C32 34.5(3)
C32 C27 C28 C29 -2.2(3)
C26 C27 C28 C29 179.1(2)
C27 C28 C29 C30 0.6(3)
C28 C29 C30 C31 1.3(4)
C28 C29 C30 Cl1 -178.35(18)
C29 C30 C31 C32 -1.6(3)
Cl1 C30 C31 C32 178.04(16)
C30 C31 C32 C27 0.0(3)
C28 C27 C32 C31 1.9(3)
C26 C27 C32 C31 -179.36(19)
